data_1523826
loop_
_publ_author_name
'Hewaidy, I.F.'
'Klemm, W.'
'Busmann, E.'

_publ_section_title
;
 Die Struktur der A B-Verbindungen der schweren Alkalimetalle mit Zinn und
 Blei
;
_journal_name_full 'Zeitschrift fuer Anorganische und Allgemeine Chemie'
_journal_page_first 283
_journal_page_last 293
_journal_volume 328
_journal_year 1964
_chemical_formula_sum 'K Sn'
_space_group_IT_number 142
_symmetry_space_group_name_Hall 'I 4bw 2aw -1bw'
_symmetry_space_group_name_H-M 'I 41/a c d :1'
_cell_angle_alpha 90
_cell_angle_beta 90
_cell_angle_gamma 90
_cell_formula_units_Z 32
_cell_length_a 11.42
_cell_length_b 11.42
_cell_length_c 18.57
_cell_volume 2421.833
_citation_journal_id_ASTM ZAACAB
_cod_data_source_file Hewaidy_ZAACAB_1964_860.cif
_cod_data_source_block K1Sn1
_cod_original_sg_symbol_Hall '-I 4bd 2c (x+1/2,y+1/4,z-3/8)'
_cod_original_formula_sum 'K1 Sn1'
_cod_database_code 1523826

loop_
_symmetry_equiv_pos_as_xyz
x,y,z
-y,x+1/2,z+1/4
-x+1/2,-y+1/2,z+1/2
y+1/2,-x,z+3/4
x,-y+1/2,-z+3/4
y+1/2,x+1/2,-z
-x+1/2,y,-z+1/4
-y,-x,-z+1/2
-x,-y+1/2,-z+1/4
y,-x,-z
x-1/2,y,-z-1/4
-y-1/2,x+1/2,-z-1/2
-x,y,z-1/2
-y-1/2,-x,z+1/4
x-1/2,-y+1/2,z
y,x+1/2,z-1/4
x+1/2,y+1/2,z+1/2
-y+1/2,x+1,z+3/4
-x+1,-y+1,z+1
y+1,-x+1/2,z+5/4
x+1/2,-y+1,-z+5/4
y+1,x+1,-z+1/2
-x+1,y+1/2,-z+3/4
-y+1/2,-x+1/2,-z+1
-x+1/2,-y+1,-z+3/4
y+1/2,-x+1/2,-z+1/2
x,y+1/2,-z+1/4
-y,x+1,-z
-x+1/2,y+1/2,z
-y,-x+1/2,z+3/4
x,-y+1,z+1/2
y+1/2,x+1,z+1/4

loop_
_atom_site_label
_atom_site_type_symbol
_atom_site_fract_x
_atom_site_fract_y
_atom_site_fract_z
_atom_site_occupancy
_atom_site_U_iso_or_equiv
Sn1 Sn 0.065 0.137 0.931 1 0.0
K2 K 0.625 0.625 0.25 1 0.0
K1 K 0.25 0.865 0.125 1 0.0
